data_4113461
loop_
_publ_author_name
'Olga Iranzo'
'Andrey Y. Kovalevsky'
'Janet R. Morrow'
'John P. Richard'

_publ_section_title
;
 Physical and Kinetic Analysis of the Cooperative Role of Metal Ions in
 Catalysis of Phosphodiester Cleavage by a Dinuclear Zn(II) Complex
;
_journal_name_full 'Journal of the American Chemical Society'
_journal_page_first 1988
_journal_page_last 1993
_journal_paper_doi 10.1021/ja027728v
_journal_volume 125
_journal_year 2003
_chemical_formula_sum 'C15 H37 Cl3 N6 O11 Zn2'
_chemical_formula_weight 714.60
_chemical_name_systematic
; 
 ? 
;
_space_group_IT_number 14
_symmetry_cell_setting monoclinic
_symmetry_space_group_name_Hall '-P 2yn'
_symmetry_space_group_name_H-M 'P 1 21/n 1'
_atom_sites_solution_hydrogens difmap
_atom_sites_solution_primary direct
_atom_sites_solution_secondary difmap
_audit_creation_method SHELXL-97
_cell_angle_alpha 90.00
_cell_angle_beta 96.472(1)
_cell_angle_gamma 90.00
_cell_formula_units_Z 4
_cell_length_a 11.7153(2)
_cell_length_b 10.3734(2)
_cell_length_c 21.5665(3)
_cell_measurement_reflns_used 627
_cell_measurement_temperature 90(1)
_cell_measurement_theta_max 20
_cell_measurement_theta_min 4
_cell_volume 2604.22(8)
_computing_cell_refinement 'Bruker SMART'
_computing_data_collection 'Bruker SMART'
_computing_data_reduction 'Bruker SHELXTL'
_computing_molecular_graphics 'Bruker SHELXTL'
_computing_publication_material 'Bruker SHELXTL'
_computing_structure_refinement 'SHELXL-97 (Sheldrick, 1997)'
_computing_structure_solution 'SHELXS-97 (Sheldrick, 1990)'
_diffrn_ambient_temperature 90(1)
_diffrn_measured_fraction_theta_full 0.961
_diffrn_measured_fraction_theta_max 0.961
_diffrn_measurement_device_type 'CCD area detector'
_diffrn_measurement_method 'phi and omega scans'
_diffrn_radiation_monochromator graphite
_diffrn_radiation_source 'rotating anode'
_diffrn_radiation_type MoK\a
_diffrn_radiation_wavelength 0.71073
_diffrn_reflns_av_R_equivalents 0.0932
_diffrn_reflns_av_sigmaI/netI 0.0565
_diffrn_reflns_limit_h_max 13
_diffrn_reflns_limit_h_min -13
_diffrn_reflns_limit_k_max 12
_diffrn_reflns_limit_k_min -12
_diffrn_reflns_limit_l_max 25
_diffrn_reflns_limit_l_min -25
_diffrn_reflns_number 32448
_diffrn_reflns_theta_full 25.01
_diffrn_reflns_theta_max 25.01
_diffrn_reflns_theta_min 1.89
_exptl_absorpt_coefficient_mu 2.216
_exptl_absorpt_correction_T_max 0.9365
_exptl_absorpt_correction_T_min 0.8088
_exptl_absorpt_correction_type 'empirical SADABS'
_exptl_crystal_colour colorless
_exptl_crystal_density_diffrn 1.823
_exptl_crystal_description brick
_exptl_crystal_F_000 1472
_exptl_crystal_size_max 0.10
_exptl_crystal_size_mid 0.08
_exptl_crystal_size_min 0.03
_refine_diff_density_max 2.462
_refine_diff_density_min -0.863
_refine_diff_density_rms 0.152
_refine_ls_extinction_method none
_refine_ls_goodness_of_fit_ref 1.069
_refine_ls_hydrogen_treatment 'riding model'
_refine_ls_matrix_type full
_refine_ls_number_parameters 332
_refine_ls_number_reflns 4418
_refine_ls_number_restraints 4
_refine_ls_restrained_S_all 1.072
_refine_ls_R_factor_all 0.0729
_refine_ls_R_factor_gt 0.0569
_refine_ls_shift/su_max 0.003
_refine_ls_shift/su_mean <0.001
_refine_ls_structure_factor_coef Fsqd
_refine_ls_weighting_details 'calc w=1/[\s^2^(Fo^2^)+(0.0692P)^2^+9.5892P] where P=(Fo^2^+2Fc^2^)/3'
_refine_ls_weighting_scheme calc
_refine_ls_wR_factor_gt 0.1322
_refine_ls_wR_factor_ref 0.1396
_reflns_number_gt 3482
_reflns_number_total 4418
_reflns_threshold_expression >2sigma(I)
_cod_data_source_file ja027728v-3_s2_2.cif
_cod_data_source_block compound2
_cod_database_code 4113461

loop_
_symmetry_equiv_pos_as_xyz
'x, y, z'
'-x+1/2, y+1/2, -z+1/2'
'-x, -y, -z'
'x-1/2, -y-1/2, z-1/2'

loop_
_atom_site_label
_atom_site_type_symbol
_atom_site_fract_x
_atom_site_fract_y
_atom_site_fract_z
_atom_site_U_iso_or_equiv
_atom_site_adp_type
_atom_site_occupancy
_atom_site_symmetry_multiplicity
_atom_site_calc_flag
_atom_site_refinement_flags
Zn1 Zn 0.93782(5) 0.71146(7) -0.28197(3) 0.01031(18) Uani 1 1 d .
Zn2 Zn 0.79731(6) 0.74355(6) -0.13973(3) 0.01086(19) Uani 1 1 d .
Cl1 Cl 0.81034(12) 0.52185(14) -0.28922(7) 0.0181(3) Uani 1 1 d .
Cl2 Cl 0.95794(12) 0.68741(13) 0.15120(7) 0.0164(3) Uani 1 1 d .
Cl3 Cl 0.66457(14) 0.24967(15) 0.04391(7) 0.0245(4) Uani 1 1 d D
O1 O 0.7889(4) 0.8460(4) -0.31658(19) 0.0205(9) Uani 1 1 d .
H1OB H 0.7274 0.8023 -0.3233 0.031 Uiso 1 1 d R
H1OA H 0.7716 0.8677 -0.2808 0.031 Uiso 1 1 d R
O2 O 0.9136(3) 0.7754(4) -0.19624(17) 0.0117(8) Uani 1 1 d .
O3 O 0.6705(3) 0.6771(4) -0.20528(19) 0.0189(9) Uani 1 1 d .
H3OA H 0.6113 0.7247 -0.2123 0.028 Uiso 1 1 d R
H3OB H 0.6941 0.6239 -0.2310 0.028 Uiso 1 1 d R
O4 O 0.8712(4) 0.7701(4) 0.1217(2) 0.0240(10) Uani 1 1 d .
O5 O 0.9792(4) 0.7202(5) 0.2170(2) 0.0339(12) Uani 1 1 d .
O6 O 1.0619(4) 0.7016(6) 0.1221(2) 0.0402(14) Uani 1 1 d .
O7 O 0.9196(5) 0.5574(5) 0.1461(2) 0.0420(14) Uani 1 1 d .
O8 O 0.5638(4) 0.1731(5) 0.0363(2) 0.0322(12) Uani 1 1 d .
O9A O 0.7419(7) 0.2241(10) 0.0979(3) 0.039(2) Uiso 0.60 1 d PD
O9B O 0.7457(10) 0.1644(13) 0.0787(6) 0.043(4) Uiso 0.40 1 d PD
O10A O 0.678(2) 0.3639(14) 0.0805(9) 0.045(6) Uiso 0.25 1 d PD
O10B O 0.6245(6) 0.3808(5) 0.0498(3) 0.0384(17) Uiso 0.75 1 d PD
O11 O 0.7183(4) 0.2480(4) -0.0144(2) 0.0250(11) Uani 1 1 d .
N1 N 0.9720(4) 0.7182(5) -0.3770(2) 0.0139(10) Uani 1 1 d .
H1A H 0.9029 0.7295 -0.4022 0.017 Uiso 1 1 calc R
N2 N 1.0740(4) 0.8599(5) -0.2732(2) 0.0128(10) Uani 1 1 d .
N3 N 1.0868(4) 0.5865(5) -0.2744(2) 0.0146(10) Uani 1 1 d .
H3A H 1.0707 0.5114 -0.2534 0.017 Uiso 1 1 calc R
N4 N 0.8962(4) 0.8732(4) -0.0779(2) 0.0106(10) Uani 1 1 d .
N5 N 0.8682(4) 0.5976(5) -0.0790(2) 0.0151(10) Uani 1 1 d .
H5C H 0.8777 0.5223 -0.1012 0.018 Uiso 1 1 calc R
N6 N 0.6768(4) 0.7657(5) -0.0728(2) 0.0156(11) Uani 1 1 d .
H6C H 0.6056 0.7914 -0.0924 0.019 Uiso 1 1 calc R
C1 C 1.0494(5) 0.8258(6) -0.3881(3) 0.0180(13) Uani 1 1 d .
H1B H 1.0205 0.8695 -0.4276 0.022 Uiso 1 1 calc R
H1C H 1.1267 0.7911 -0.3928 0.022 Uiso 1 1 calc R
C2 C 1.0589(5) 0.9243(6) -0.3347(3) 0.0169(13) Uani 1 1 d .
H2A H 1.1250 0.9820 -0.3385 0.020 Uiso 1 1 calc R
H2B H 0.9885 0.9778 -0.3379 0.020 Uiso 1 1 calc R
C3 C 1.1871(5) 0.7953(6) -0.2594(3) 0.0174(13) Uani 1 1 d .
H3B H 1.2348 0.8453 -0.2271 0.021 Uiso 1 1 calc R
H3C H 1.2268 0.7954 -0.2976 0.021 Uiso 1 1 calc R
C4 C 1.1776(5) 0.6579(6) -0.2371(3) 0.0172(13) Uani 1 1 d .
H4A H 1.2519 0.6135 -0.2391 0.021 Uiso 1 1 calc R
H4B H 1.1617 0.6586 -0.1930 0.021 Uiso 1 1 calc R
C5 C 1.1154(5) 0.5530(6) -0.3382(3) 0.0176(13) Uani 1 1 d .
H5A H 1.1312 0.4594 -0.3401 0.021 Uiso 1 1 calc R
H5B H 1.1860 0.5995 -0.3463 0.021 Uiso 1 1 calc R
C6 C 1.0179(5) 0.5878(6) -0.3891(3) 0.0191(13) Uani 1 1 d .
H6A H 1.0471 0.5868 -0.4304 0.023 Uiso 1 1 calc R
H6B H 0.9556 0.5232 -0.3896 0.023 Uiso 1 1 calc R
C7 C 1.0438(5) 0.9423(5) -0.2217(3) 0.0151(12) Uani 1 1 d .
H7A H 0.9826 1.0036 -0.2376 0.018 Uiso 1 1 calc R
H7B H 1.1118 0.9927 -0.2045 0.018 Uiso 1 1 calc R
C8 C 1.0024(5) 0.8594(5) -0.1707(3) 0.0133(12) Uani 1 1 d .
H8A H 1.0682 0.8064 -0.1513 0.016 Uiso 1 1 calc R
C9 C 0.9617(5) 0.9479(6) -0.1206(3) 0.0142(12) Uani 1 1 d .
H9A H 1.0290 0.9889 -0.0965 0.017 Uiso 1 1 calc R
H9B H 0.9125 1.0170 -0.1408 0.017 Uiso 1 1 calc R
C10 C 0.9720(5) 0.7905(6) -0.0333(3) 0.0146(12) Uani 1 1 d .
H10A H 0.9415 0.7911 0.0077 0.018 Uiso 1 1 calc R
H10B H 1.0498 0.8289 -0.0274 0.018 Uiso 1 1 calc R
C11 C 0.9818(5) 0.6514(6) -0.0544(3) 0.0188(13) Uani 1 1 d .
H11A H 1.0341 0.6471 -0.0874 0.023 Uiso 1 1 calc R
H11B H 1.0154 0.5984 -0.0188 0.023 Uiso 1 1 calc R
C12 C 0.7898(5) 0.5742(6) -0.0303(3) 0.0222(14) Uani 1 1 d .
H12A H 0.8234 0.6127 0.0097 0.027 Uiso 1 1 calc R
H12B H 0.7823 0.4802 -0.0238 0.027 Uiso 1 1 calc R
C13 C 0.6707(5) 0.6321(6) -0.0488(3) 0.0208(14) Uani 1 1 d .
H13A H 0.6285 0.5774 -0.0813 0.025 Uiso 1 1 calc R
H13B H 0.6272 0.6322 -0.0120 0.025 Uiso 1 1 calc R
C14 C 0.7215(5) 0.8618(6) -0.0243(3) 0.0165(13) Uani 1 1 d .
H14A H 0.7548 0.8157 0.0137 0.020 Uiso 1 1 calc R
H14B H 0.6571 0.9155 -0.0130 0.020 Uiso 1 1 calc R
C15 C 0.8130(5) 0.9487(6) -0.0476(3) 0.0171(13) Uani 1 1 d .
H15A H 0.7757 1.0123 -0.0776 0.021 Uiso 1 1 calc R
H15B H 0.8534 0.9966 -0.0120 0.021 Uiso 1 1 calc R

loop_
_atom_site_aniso_label
_atom_site_aniso_U_11
_atom_site_aniso_U_22
_atom_site_aniso_U_33
_atom_site_aniso_U_23
_atom_site_aniso_U_13
_atom_site_aniso_U_12
Zn1 0.0090(3) 0.0144(3) 0.0077(3) -0.0010(2) 0.0016(2) -0.0002(3)
Zn2 0.0093(3) 0.0147(4) 0.0092(3) -0.0034(2) 0.0036(3) -0.0038(2)
Cl1 0.0178(7) 0.0164(7) 0.0206(7) -0.0013(6) 0.0044(6) -0.0034(6)
Cl2 0.0157(7) 0.0138(7) 0.0196(7) 0.0019(6) 0.0017(6) 0.0025(6)
Cl3 0.0240(8) 0.0290(9) 0.0188(8) 0.0016(6) -0.0047(6) -0.0127(7)
O1 0.019(2) 0.023(2) 0.019(2) -0.0021(18) 0.0019(18) 0.0030(19)
O2 0.010(2) 0.018(2) 0.0074(19) -0.0040(16) 0.0043(16) -0.0023(16)
O3 0.015(2) 0.022(2) 0.019(2) -0.0076(18) 0.0028(17) -0.0016(18)
O4 0.014(2) 0.029(3) 0.028(3) 0.005(2) -0.0001(19) 0.0080(19)
O5 0.027(3) 0.048(3) 0.025(3) -0.014(2) -0.007(2) 0.006(2)
O6 0.017(2) 0.067(4) 0.037(3) 0.026(3) 0.008(2) 0.011(3)
O7 0.071(4) 0.015(2) 0.040(3) -0.005(2) 0.005(3) -0.008(3)
O8 0.022(2) 0.035(3) 0.039(3) 0.002(2) -0.001(2) -0.007(2)
O11 0.020(2) 0.034(3) 0.022(2) -0.0055(19) 0.007(2) -0.0022(19)
N1 0.010(2) 0.019(3) 0.013(2) -0.001(2) 0.0044(19) 0.002(2)
N2 0.013(2) 0.015(2) 0.011(2) -0.0035(19) 0.0035(19) -0.001(2)
N3 0.016(3) 0.016(3) 0.011(2) 0.001(2) 0.000(2) 0.000(2)
N4 0.014(2) 0.009(2) 0.009(2) 0.0010(18) 0.0008(19) 0.0001(19)
N5 0.016(3) 0.012(2) 0.019(3) -0.002(2) 0.009(2) -0.003(2)
N6 0.008(2) 0.027(3) 0.013(3) -0.004(2) 0.008(2) 0.001(2)
C1 0.023(3) 0.017(3) 0.013(3) 0.004(2) 0.004(2) 0.004(3)
C2 0.023(3) 0.016(3) 0.011(3) 0.005(2) -0.002(2) 0.000(3)
C3 0.009(3) 0.024(3) 0.018(3) -0.003(3) -0.001(2) -0.002(2)
C4 0.014(3) 0.023(3) 0.015(3) -0.002(2) 0.001(2) 0.007(3)
C5 0.023(3) 0.017(3) 0.013(3) -0.005(2) 0.004(2) 0.000(3)
C6 0.024(3) 0.019(3) 0.014(3) -0.003(2) 0.001(3) 0.001(3)
C7 0.017(3) 0.009(3) 0.019(3) -0.003(2) 0.002(2) -0.006(2)
C8 0.012(3) 0.014(3) 0.014(3) -0.002(2) 0.001(2) 0.001(2)
C9 0.015(3) 0.015(3) 0.013(3) 0.000(2) 0.004(2) 0.002(2)
C10 0.013(3) 0.022(3) 0.009(3) 0.003(2) -0.003(2) 0.004(2)
C11 0.015(3) 0.011(3) 0.030(3) 0.004(3) 0.001(3) 0.003(2)
C12 0.021(3) 0.017(3) 0.029(4) 0.005(3) 0.007(3) -0.006(3)
C13 0.015(3) 0.027(4) 0.021(3) -0.007(3) 0.005(3) -0.009(3)
C14 0.015(3) 0.023(3) 0.013(3) -0.002(2) 0.003(2) 0.000(3)
C15 0.022(3) 0.013(3) 0.017(3) -0.002(2) 0.008(3) -0.001(2)

loop_
_atom_type_symbol
_atom_type_description
_atom_type_scat_dispersion_real
_atom_type_scat_dispersion_imag
_atom_type_scat_source
C C 0.0033 0.0016 'International Tables Vol C Tables 4.2.6.8 and 6.1.1.4'
H H 0.0000 0.0000 'International Tables Vol C Tables 4.2.6.8 and 6.1.1.4'
N N 0.0061 0.0033 'International Tables Vol C Tables 4.2.6.8 and 6.1.1.4'
O O 0.0106 0.0060 'International Tables Vol C Tables 4.2.6.8 and 6.1.1.4'
Cl Cl 0.1484 0.1585 'International Tables Vol C Tables 4.2.6.8 and 6.1.1.4'
Zn Zn 0.2839 1.4301 'International Tables Vol C Tables 4.2.6.8 and 6.1.1.4'

loop_
_geom_angle_atom_site_label_1
_geom_angle_atom_site_label_2
_geom_angle_atom_site_label_3
_geom_angle
O2 Zn1 N1 158.78(18)
O2 Zn1 N3 108.86(17)
N1 Zn1 N3 81.70(18)
O2 Zn1 N2 82.36(16)
N1 Zn1 N2 81.22(18)
N3 Zn1 N2 80.95(18)
O2 Zn1 O1 85.28(15)
N1 Zn1 O1 83.42(17)
N3 Zn1 O1 165.11(16)
N2 Zn1 O1 96.83(17)
O2 Zn1 Cl1 100.03(12)
N1 Zn1 Cl1 98.23(14)
N3 Zn1 Cl1 90.26(13)
N2 Zn1 Cl1 171.19(13)
O1 Zn1 Cl1 91.83(12)
O2 Zn2 O3 97.40(16)
O2 Zn2 N5 104.79(17)
O3 Zn2 N5 112.99(18)
O2 Zn2 N4 85.16(16)
O3 Zn2 N4 159.98(18)
N5 Zn2 N4 85.23(18)
O2 Zn2 N6 163.76(18)
O3 Zn2 N6 91.09(18)
N5 Zn2 N6 84.35(19)
N4 Zn2 N6 82.23(18)
O7 Cl2 O4 109.5(3)
O7 Cl2 O6 109.8(4)
O4 Cl2 O6 109.9(3)
O7 Cl2 O5 108.4(3)
O4 Cl2 O5 109.3(3)
O6 Cl2 O5 109.9(3)
O8 Cl3 O9A 115.9(5)
O8 Cl3 O10A 125.0(10)
O9A Cl3 O10A 71.2(11)
O8 Cl3 O9B 102.0(6)
O9A Cl3 O9B 30.3(6)
O10A Cl3 O9B 101.2(12)
O8 Cl3 O10B 105.2(4)
O9A Cl3 O10B 106.7(5)
O10A Cl3 O10B 35.7(9)
O9B Cl3 O10B 136.9(7)
O8 Cl3 O11 109.0(3)
O9A Cl3 O11 113.9(5)
O10A Cl3 O11 116.8(9)
O9B Cl3 O11 96.7(6)
O10B Cl3 O11 105.1(3)
C8 O2 Zn2 113.1(3)
C8 O2 Zn1 112.7(3)
Zn2 O2 Zn1 134.1(2)
O9B O9A Cl3 76.8(6)
O9B O9A O10A 130.7(9)
Cl3 O9A O10A 54.6(6)
O9A O9B Cl3 72.8(6)
O10B O10A Cl3 73.8(7)
O10B O10A O9A 127.7(7)
Cl3 O10A O9A 54.3(6)
O10A O10B Cl3 70.5(6)
C1 N1 C6 114.7(5)
C1 N1 Zn1 111.5(4)
C6 N1 Zn1 104.5(3)
C7 N2 C2 113.5(5)
C7 N2 C3 113.2(4)
C2 N2 C3 113.5(4)
C7 N2 Zn1 103.6(3)
C2 N2 Zn1 103.1(3)
C3 N2 Zn1 108.8(3)
C4 N3 C5 113.6(5)
C4 N3 Zn1 105.6(3)
C5 N3 Zn1 109.4(3)
C15 N4 C9 114.6(4)
C15 N4 C10 113.3(4)
C9 N4 C10 112.7(4)
C15 N4 Zn2 105.9(3)
C9 N4 Zn2 102.9(3)
C10 N4 Zn2 106.2(3)
C11 N5 C12 114.1(5)
C11 N5 Zn2 103.1(3)
C12 N5 Zn2 108.9(4)
C13 N6 C14 113.9(5)
C13 N6 Zn2 101.3(3)
C14 N6 Zn2 109.7(3)
N1 C1 C2 112.1(5)
N2 C2 C1 111.3(5)
N2 C3 C4 113.1(5)
N3 C4 C3 112.2(5)
N3 C5 C6 112.2(5)
N1 C6 C5 110.0(5)
N2 C7 C8 109.9(5)
O2 C8 C7 110.2(4)
O2 C8 C9 111.7(5)
C7 C8 C9 108.7(5)
N4 C9 C8 110.3(5)
N4 C10 C11 114.1(5)
N5 C11 C10 111.6(5)
N5 C12 C13 111.6(5)
N6 C13 C12 112.3(5)
N6 C14 C15 111.5(5)
N4 C15 C14 111.0(5)

loop_
_geom_bond_atom_site_label_1
_geom_bond_atom_site_label_2
_geom_bond_distance
Zn1 O2 2.014(4)
Zn1 N1 2.133(5)
Zn1 N3 2.166(5)
Zn1 N2 2.210(5)
Zn1 O1 2.292(4)
Zn1 Cl1 2.4640(15)
Zn2 O2 1.956(4)
Zn2 O3 2.051(4)
Zn2 N5 2.110(5)
Zn2 N4 2.140(5)
Zn2 N6 2.142(5)
Cl2 O7 1.422(5)
Cl2 O4 1.424(4)
Cl2 O6 1.439(5)
Cl2 O5 1.454(5)
Cl3 O8 1.416(5)
Cl3 O9A 1.418(5)
Cl3 O10A 1.423(5)
Cl3 O9B 1.445(5)
Cl3 O10B 1.449(4)
Cl3 O11 1.468(5)
O2 C8 1.419(7)
O9A O9B 0.749(14)
O9A O10A 1.65(2)
O10A O10B 0.88(2)
N1 C1 1.475(8)
N1 C6 1.489(8)
N2 C7 1.477(7)
N2 C2 1.477(7)
N2 C3 1.485(7)
N3 C4 1.461(7)
N3 C5 1.493(7)
N4 C15 1.461(7)
N4 C9 1.482(7)
N4 C10 1.503(7)
N5 C11 1.485(8)
N5 C12 1.491(7)
N6 C13 1.484(8)
N6 C14 1.496(7)
C1 C2 1.534(8)
C3 C4 1.513(9)
C5 C6 1.536(8)
C7 C8 1.518(8)
C8 C9 1.533(8)
C10 C11 1.521(8)
C12 C13 1.530(9)
C14 C15 1.528(8)

loop_
_geom_torsion_atom_site_label_1
_geom_torsion_atom_site_label_2
_geom_torsion_atom_site_label_3
_geom_torsion_atom_site_label_4
_geom_torsion
O3 Zn2 O2 C8 161.6(3)
N5 Zn2 O2 C8 -82.2(4)
N4 Zn2 O2 C8 1.5(4)
N6 Zn2 O2 C8 40.6(8)
O3 Zn2 O2 Zn1 -20.5(3)
N5 Zn2 O2 Zn1 95.8(3)
N4 Zn2 O2 Zn1 179.5(3)
N6 Zn2 O2 Zn1 -141.4(6)
N1 Zn1 O2 C8 -49.9(6)
N3 Zn1 O2 C8 67.4(4)
N2 Zn1 O2 C8 -10.3(3)
O1 Zn1 O2 C8 -107.8(4)
Cl1 Zn1 O2 C8 161.1(3)
N1 Zn1 O2 Zn2 132.2(4)
N3 Zn1 O2 Zn2 -110.6(3)
N2 Zn1 O2 Zn2 171.8(3)
O1 Zn1 O2 Zn2 74.2(3)
Cl1 Zn1 O2 Zn2 -16.8(3)
O8 Cl3 O9A O9B 68.0(15)
O10A Cl3 O9A O9B -171.5(18)
O10B Cl3 O9A O9B -175.2(14)
O11 Cl3 O9A O9B -59.7(15)
O8 Cl3 O9A O10A -120.5(10)
O9B Cl3 O9A O10A 171.5(18)
O10B Cl3 O9A O10A -3.7(11)
O11 Cl3 O9A O10A 111.8(10)
O10A O9A O9B Cl3 -9.2(19)
O8 Cl3 O9B O9A -121.5(14)
O10A Cl3 O9B O9A 8.2(17)
O10B Cl3 O9B O9A 7(2)
O11 Cl3 O9B O9A 127.3(14)
O8 Cl3 O10A O10B -64.9(18)
O9A Cl3 O10A O10B -173.9(18)
O9B Cl3 O10A O10B -178.3(14)
O11 Cl3 O10A O10B 78.2(16)
O8 Cl3 O10A O9A 109.0(8)
O9B Cl3 O10A O9A -4.4(9)
O10B Cl3 O10A O9A 173.9(18)
O11 Cl3 O10A O9A -107.9(7)
O9B O9A O10A O10B 18(4)
Cl3 O9A O10A O10B 7(2)
O9B O9A O10A Cl3 11(2)
O9A O10A O10B Cl3 -6.2(18)
O8 Cl3 O10B O10A 129.7(17)
O9A Cl3 O10B O10A 6.0(17)
O9B Cl3 O10B O10A 2(2)
O11 Cl3 O10B O10A -115.2(17)
O2 Zn1 N1 C1 31.0(7)
N3 Zn1 N1 C1 -90.8(4)
N2 Zn1 N1 C1 -8.7(4)
O1 Zn1 N1 C1 89.3(4)
Cl1 Zn1 N1 C1 -179.8(4)
O2 Zn1 N1 C6 155.4(4)
N3 Zn1 N1 C6 33.6(4)
N2 Zn1 N1 C6 115.6(4)
O1 Zn1 N1 C6 -146.4(4)
Cl1 Zn1 N1 C6 -55.5(4)
O2 Zn1 N2 C7 -17.1(3)
N1 Zn1 N2 C7 149.4(4)
N3 Zn1 N2 C7 -127.6(4)
O1 Zn1 N2 C7 67.2(3)
Cl1 Zn1 N2 C7 -123.5(8)
O2 Zn1 N2 C2 -135.6(4)
N1 Zn1 N2 C2 30.9(3)
N3 Zn1 N2 C2 113.8(4)
O1 Zn1 N2 C2 -51.3(4)
Cl1 Zn1 N2 C2 118.0(8)
O2 Zn1 N2 C3 103.7(4)
N1 Zn1 N2 C3 -89.8(4)
N3 Zn1 N2 C3 -6.9(3)
O1 Zn1 N2 C3 -172.0(3)
Cl1 Zn1 N2 C3 -2.7(10)
O2 Zn1 N3 C4 -49.6(4)
N1 Zn1 N3 C4 111.4(4)
N2 Zn1 N3 C4 29.0(3)
O1 Zn1 N3 C4 111.5(7)
Cl1 Zn1 N3 C4 -150.3(3)
O2 Zn1 N3 C5 -172.2(3)
N1 Zn1 N3 C5 -11.2(4)
N2 Zn1 N3 C5 -93.6(4)
O1 Zn1 N3 C5 -11.0(9)
Cl1 Zn1 N3 C5 87.1(4)
O2 Zn2 N4 C15 142.3(4)
O3 Zn2 N4 C15 44.0(7)
N5 Zn2 N4 C15 -112.4(3)
N6 Zn2 N4 C15 -27.5(3)
O2 Zn2 N4 C9 21.7(3)
O3 Zn2 N4 C9 -76.7(6)
N5 Zn2 N4 C9 127.0(3)
N6 Zn2 N4 C9 -148.1(3)
O2 Zn2 N4 C10 -97.0(3)
O3 Zn2 N4 C10 164.7(4)
N5 Zn2 N4 C10 8.3(3)
N6 Zn2 N4 C10 93.3(3)
O2 Zn2 N5 C11 53.6(4)
O3 Zn2 N5 C11 158.5(3)
N4 Zn2 N5 C11 -30.1(4)
N6 Zn2 N5 C11 -112.7(4)
O2 Zn2 N5 C12 175.1(4)
O3 Zn2 N5 C12 -80.0(4)
N4 Zn2 N5 C12 91.4(4)
N6 Zn2 N5 C12 8.8(4)
O2 Zn2 N6 C13 -156.3(6)
O3 Zn2 N6 C13 82.0(4)
N5 Zn2 N6 C13 -31.0(4)
N4 Zn2 N6 C13 -116.9(4)
O2 Zn2 N6 C14 -35.5(8)
O3 Zn2 N6 C14 -157.3(4)
N5 Zn2 N6 C14 89.7(4)
N4 Zn2 N6 C14 3.8(4)
C6 N1 C1 C2 -133.8(5)
Zn1 N1 C1 C2 -15.4(6)
C7 N2 C2 C1 -160.0(5)
C3 N2 C2 C1 68.9(6)
Zn1 N2 C2 C1 -48.6(5)
N1 C1 C2 N2 45.0(7)
C7 N2 C3 C4 98.0(6)
C2 N2 C3 C4 -130.7(5)
Zn1 N2 C3 C4 -16.6(5)
C5 N3 C4 C3 72.3(6)
Zn1 N3 C4 C3 -47.6(5)
N2 C3 C4 N3 44.5(6)
C4 N3 C5 C6 -131.3(5)
Zn1 N3 C5 C6 -13.6(6)
C1 N1 C6 C5 71.5(6)
Zn1 N1 C6 C5 -50.8(5)
N3 C5 C6 N1 44.0(7)
C2 N2 C7 C8 151.1(5)
C3 N2 C7 C8 -77.7(6)
Zn1 N2 C7 C8 40.0(5)
Zn2 O2 C8 C7 -145.8(4)
Zn1 O2 C8 C7 35.8(5)
Zn2 O2 C8 C9 -24.8(5)
Zn1 O2 C8 C9 156.8(4)
N2 C7 C8 O2 -52.4(6)
N2 C7 C8 C9 -175.1(5)
C15 N4 C9 C8 -154.1(5)
C10 N4 C9 C8 74.4(6)
Zn2 N4 C9 C8 -39.7(5)
O2 C8 C9 N4 45.0(6)
C7 C8 C9 N4 166.8(5)
C15 N4 C10 C11 131.7(5)
C9 N4 C10 C11 -96.2(6)
Zn2 N4 C10 C11 15.8(5)
C12 N5 C11 C10 -70.7(6)
Zn2 N5 C11 C10 47.2(5)
N4 C10 C11 N5 -44.4(7)
C11 N5 C12 C13 130.4(5)
Zn2 N5 C12 C13 15.8(6)
C14 N6 C13 C12 -68.4(6)
Zn2 N6 C13 C12 49.3(5)
N5 C12 C13 N6 -46.2(7)
C13 N6 C14 C15 133.0(5)
Zn2 N6 C14 C15 20.2(6)
C9 N4 C15 C14 159.5(5)
C10 N4 C15 C14 -69.3(6)
Zn2 N4 C15 C14 46.7(5)
N6 C14 C15 N4 -46.0(7)
